data_7203323
loop_
_publ_author_name
'Fiorenzo Zordan'
'Guillermo M\'inguez Espallargas'
'Lee Brammer'

_publ_section_title
;
 Unexpected structural homologies involving hydrogen-bonded and
 halogen-bonded networks in halopyridinium halometallate salts
;
_journal_issue 5
_journal_name_full CrystEngComm
_journal_page_first 425
_journal_paper_doi 10.1039/b602518h
_journal_volume 8
_journal_year 2006
_chemical_formula_moiety 'Cl8 Cu3, 2(C5 H5 Cl N)'
_chemical_formula_sum 'C10 H10 Cl10 Cu3 N2'
_chemical_formula_weight 703.32
_chemical_name_systematic
;
?
;
_space_group_IT_number 2
_symmetry_cell_setting triclinic
_symmetry_space_group_name_Hall '-P 1'
_symmetry_space_group_name_H-M 'P -1'
_atom_sites_solution_hydrogens geom
_atom_sites_solution_primary direct
_atom_sites_solution_secondary difmap
_audit_creation_method SHELXL-97
_cell_angle_alpha 103.511(4)
_cell_angle_beta 93.340(5)
_cell_angle_gamma 99.507(4)
_cell_formula_units_Z 1
_cell_length_a 3.8783(9)
_cell_length_b 11.217(3)
_cell_length_c 12.564(3)
_cell_measurement_reflns_used 1375
_cell_measurement_temperature 150(2)
_cell_measurement_theta_max 23.193
_cell_measurement_theta_min 3.754
_cell_volume 521.5(2)
_computing_structure_refinement 'SHELXL-97 (Sheldrick, 1997)'
_computing_structure_solution 'SHELXS-97 (Sheldrick, 1990)'
_diffrn_ambient_temperature 150(2)
_diffrn_measured_fraction_theta_full 0.978
_diffrn_measured_fraction_theta_max 0.978
_diffrn_measurement_device_type 'Bruker Smart 1000 CCD'
_diffrn_measurement_method \w-scans
_diffrn_radiation_monochromator graphite
_diffrn_radiation_source 'medium-focus sealed tube'
_diffrn_radiation_type MoK\a
_diffrn_radiation_wavelength 0.71073
_diffrn_reflns_av_R_equivalents 0.0324
_diffrn_reflns_av_sigmaI/netI 0.0376
_diffrn_reflns_limit_h_max 4
_diffrn_reflns_limit_h_min -3
_diffrn_reflns_limit_k_max 14
_diffrn_reflns_limit_k_min -12
_diffrn_reflns_limit_l_max 8
_diffrn_reflns_limit_l_min -15
_diffrn_reflns_number 3026
_diffrn_reflns_theta_full 26.36
_diffrn_reflns_theta_max 26.36
_diffrn_reflns_theta_min 1.90
_exptl_absorpt_coefficient_mu 4.311
_exptl_absorpt_correction_T_max 0.6976
_exptl_absorpt_correction_T_min 0.4120
_exptl_absorpt_correction_type multi-scan
_exptl_absorpt_process_details sadabs
_exptl_crystal_colour green
_exptl_crystal_density_diffrn 2.240
_exptl_crystal_density_method 'not measured'
_exptl_crystal_description block
_exptl_crystal_F_000 341
_exptl_crystal_size_max 0.25
_exptl_crystal_size_mid 0.15
_exptl_crystal_size_min 0.09
_refine_diff_density_max 1.600
_refine_diff_density_min -1.510
_refine_diff_density_rms 0.288
_refine_ls_extinction_method none
_refine_ls_goodness_of_fit_ref 1.122
_refine_ls_hydrogen_treatment constr
_refine_ls_matrix_type full
_refine_ls_number_parameters 115
_refine_ls_number_reflns 2082
_refine_ls_number_restraints 0
_refine_ls_restrained_S_all 1.122
_refine_ls_R_factor_all 0.0822
_refine_ls_R_factor_gt 0.0726
_refine_ls_shift/su_max 0.000
_refine_ls_shift/su_mean 0.000
_refine_ls_structure_factor_coef Fsqd
_refine_ls_weighting_details 'calc w=1/[\s^2^(Fo^2^)+(0.1409P)^2^+0.0000P] where P=(Fo^2^+2Fc^2^)/3'
_refine_ls_weighting_scheme calc
_refine_ls_wR_factor_gt 0.1985
_refine_ls_wR_factor_ref 0.2084
_reflns_number_gt 1639
_reflns_number_total 2082
_reflns_threshold_expression >2sigma(I)
_cod_data_source_file b602518h.txt
_cod_data_source_block ilb91m
_cod_original_sg_symbol_H-M P-1
_cod_database_code 7203323

loop_
_symmetry_equiv_pos_as_xyz
'x, y, z'
'-x, -y, -z'

loop_
_atom_site_label
_atom_site_type_symbol
_atom_site_fract_x
_atom_site_fract_y
_atom_site_fract_z
_atom_site_U_iso_or_equiv
_atom_site_adp_type
_atom_site_occupancy
_atom_site_symmetry_multiplicity
_atom_site_calc_flag
_atom_site_refinement_flags
_atom_site_disorder_assembly
_atom_site_disorder_group
Cu1 Cu 0.5000 0.0000 0.0000 0.0194(4) Uani 1 2 d S . .
Cu2 Cu 0.74527(18) -0.13160(6) -0.24827(6) 0.0191(3) Uani 1 1 d . . .
Cl3 Cl 0.3833(4) -0.19176(13) -0.12253(13) 0.0212(4) Uani 1 1 d . . .
Cl4 Cl 0.8826(4) 0.06054(13) -0.11625(12) 0.0192(4) Uani 1 1 d . . .
Cl5 Cl 1.1286(4) -0.05577(13) -0.35474(13) 0.0236(4) Uani 1 1 d . . .
Cl6 Cl 0.6306(4) -0.32363(12) -0.36302(13) 0.0214(4) Uani 1 1 d . . .
N1 N 1.0935(12) -0.2882(4) -0.5630(4) 0.0226(11) Uani 1 1 d . . .
H1 H 1.0448 -0.2658 -0.4945 0.027 Uiso 1 1 calc R . .
C2 C 0.9740(16) -0.4072(6) -0.6218(6) 0.0261(14) Uani 1 1 d . . .
H2 H 0.8399 -0.4650 -0.5888 0.031 Uiso 1 1 calc R . .
C3 C 1.0459(16) -0.4444(6) -0.7287(6) 0.0288(15) Uani 1 1 d . . .
H3 H 0.9608 -0.5273 -0.7709 0.035 Uiso 1 1 calc R . .
C4 C 1.2462(14) -0.3580(5) -0.7735(5) 0.0217(12) Uani 1 1 d . . .
Cl1 Cl 1.3441(5) -0.39999(18) -0.90686(15) 0.0410(5) Uani 1 1 d . . .
C5 C 1.3674(15) -0.2365(5) -0.7123(5) 0.0234(13) Uani 1 1 d . . .
H5 H 1.5054 -0.1775 -0.7432 0.028 Uiso 1 1 calc R . .
C6 C 1.2836(16) -0.2035(5) -0.6063(5) 0.0230(13) Uani 1 1 d . . .
H6 H 1.3603 -0.1204 -0.5634 0.028 Uiso 1 1 calc R . .

loop_
_atom_site_aniso_label
_atom_site_aniso_U_11
_atom_site_aniso_U_22
_atom_site_aniso_U_33
_atom_site_aniso_U_23
_atom_site_aniso_U_13
_atom_site_aniso_U_12
Cu1 0.0174(6) 0.0224(6) 0.0170(7) 0.0034(5) 0.0085(5) -0.0002(4)
Cu2 0.0182(5) 0.0195(5) 0.0180(5) 0.0024(3) 0.0088(3) -0.0006(3)
Cl3 0.0196(8) 0.0221(8) 0.0202(9) 0.0037(6) 0.0087(6) -0.0010(5)
Cl4 0.0178(7) 0.0214(7) 0.0178(8) 0.0046(6) 0.0077(6) 0.0006(5)
Cl5 0.0260(8) 0.0211(7) 0.0214(9) 0.0021(6) 0.0138(6) -0.0016(5)
Cl6 0.0188(7) 0.0195(7) 0.0234(9) 0.0020(6) 0.0065(6) 0.0003(5)
N1 0.020(2) 0.027(3) 0.021(3) 0.006(2) 0.011(2) 0.0021(19)
C2 0.024(3) 0.027(3) 0.029(4) 0.012(3) 0.003(3) 0.001(2)
C3 0.023(3) 0.023(3) 0.038(4) 0.003(3) -0.005(3) 0.005(2)
C4 0.017(3) 0.025(3) 0.023(3) 0.002(3) 0.008(2) 0.007(2)
Cl1 0.0365(10) 0.0589(11) 0.0215(10) -0.0050(8) 0.0088(7) 0.0116(8)
C5 0.025(3) 0.021(3) 0.027(4) 0.011(3) 0.010(3) 0.006(2)
C6 0.028(3) 0.022(3) 0.021(3) 0.008(3) 0.006(3) 0.006(2)

loop_
_atom_type_symbol
_atom_type_description
_atom_type_scat_dispersion_real
_atom_type_scat_dispersion_imag
_atom_type_scat_source
C C 0.0033 0.0016 'International Tables Vol C Tables 4.2.6.8 and 6.1.1.4'
H H 0.0000 0.0000 'International Tables Vol C Tables 4.2.6.8 and 6.1.1.4'
N N 0.0061 0.0033 'International Tables Vol C Tables 4.2.6.8 and 6.1.1.4'
Cl Cl 0.1484 0.1585 'International Tables Vol C Tables 4.2.6.8 and 6.1.1.4'
Cu Cu 0.3201 1.2651 'International Tables Vol C Tables 4.2.6.8 and 6.1.1.4'

loop_
_geom_angle_atom_site_label_1
_geom_angle_atom_site_label_2
_geom_angle_atom_site_label_3
_geom_angle
_geom_angle_site_symmetry_1
_geom_angle_site_symmetry_3
_geom_angle_publ_flag
Cl4 Cu1 Cl4 180.00(5) . 2_655 ?
Cl4 Cu1 Cl3 86.72(5) . . ?
Cl4 Cu1 Cl3 93.28(5) 2_655 . ?
Cl4 Cu1 Cl3 93.28(5) . 2_655 ?
Cl4 Cu1 Cl3 86.72(5) 2_655 2_655 ?
Cl3 Cu1 Cl3 180.00(10) . 2_655 ?
Cl5 Cu2 Cl6 93.05(6) . . ?
Cl5 Cu2 Cl3 173.59(6) . . ?
Cl6 Cu2 Cl3 92.84(6) . . ?
Cl5 Cu2 Cl4 89.52(6) . . ?
Cl6 Cu2 Cl4 174.85(6) . . ?
Cl3 Cu2 Cl4 84.41(6) . . ?
Cu1 Cl3 Cu2 94.62(5) . . ?
Cu1 Cl4 Cu2 94.10(5) . . ?
C6 N1 C2 121.9(6) . . ?
C6 N1 H1 119.0 . . ?
C2 N1 H1 119.0 . . ?
N1 C2 C3 120.2(6) . . ?
N1 C2 H2 119.9 . . ?
C3 C2 H2 119.9 . . ?
C2 C3 C4 118.2(6) . . ?
C2 C3 H3 120.9 . . ?
C4 C3 H3 120.9 . . ?
C3 C4 C5 121.0(6) . . ?
C3 C4 Cl1 120.0(5) . . ?
C5 C4 Cl1 119.0(5) . . ?
C6 C5 C4 118.5(6) . . ?
C6 C5 H5 120.7 . . ?
C4 C5 H5 120.7 . . ?
N1 C6 C5 120.1(6) . . ?
N1 C6 H6 119.9 . . ?
C5 C6 H6 119.9 . . ?

loop_
_geom_bond_atom_site_label_1
_geom_bond_atom_site_label_2
_geom_bond_distance
_geom_bond_site_symmetry_2
_geom_bond_publ_flag
Cu1 Cl4 2.2758(14) . ?
Cu1 Cl4 2.2758(14) 2_655 ?
Cu1 Cl3 2.2916(15) . ?
Cu1 Cl3 2.2916(15) 2_655 ?
Cu2 Cl5 2.2514(15) . ?
Cu2 Cl6 2.2526(15) . ?
Cu2 Cl3 2.3163(16) . ?
Cu2 Cl4 2.3511(16) . ?
N1 C6 1.341(7) . ?
N1 C2 1.356(8) . ?
N1 H1 0.8800 . ?
C2 C3 1.369(10) . ?
C2 H2 0.9500 . ?
C3 C4 1.385(9) . ?
C3 H3 0.9500 . ?
C4 C5 1.388(8) . ?
C4 Cl1 1.714(6) . ?
C5 C6 1.369(9) . ?
C5 H5 0.9500 . ?
C6 H6 0.9500 . ?

loop_
_geom_torsion_atom_site_label_1
_geom_torsion_atom_site_label_2
_geom_torsion_atom_site_label_3
_geom_torsion_atom_site_label_4
_geom_torsion
_geom_torsion_site_symmetry_1
_geom_torsion_site_symmetry_2
_geom_torsion_site_symmetry_3
_geom_torsion_site_symmetry_4
_geom_torsion_publ_flag
Cl4 Cu1 Cl3 Cu2 -3.03(5) . . . . ?
Cl4 Cu1 Cl3 Cu2 176.97(5) 2_655 . . . ?
Cl3 Cu1 Cl3 Cu2 75(100) 2_655 . . . ?
Cl5 Cu2 Cl3 Cu1 21.9(5) . . . . ?
Cl6 Cu2 Cl3 Cu1 178.58(5) . . . . ?
Cl4 Cu2 Cl3 Cu1 2.94(5) . . . . ?
Cl4 Cu1 Cl4 Cu2 38(30) 2_655 . . . ?
Cl3 Cu1 Cl4 Cu2 2.99(5) . . . . ?
Cl3 Cu1 Cl4 Cu2 -177.01(5) 2_655 . . . ?
Cl5 Cu2 Cl4 Cu1 179.11(5) . . . . ?
Cl6 Cu2 Cl4 Cu1 -60.8(6) . . . . ?
Cl3 Cu2 Cl4 Cu1 -2.96(5) . . . . ?
C6 N1 C2 C3 0.0(9) . . . . ?
N1 C2 C3 C4 0.9(9) . . . . ?
C2 C3 C4 C5 -0.8(9) . . . . ?
C2 C3 C4 Cl1 179.9(4) . . . . ?
C3 C4 C5 C6 -0.2(9) . . . . ?
Cl1 C4 C5 C6 179.1(5) . . . . ?
C2 N1 C6 C5 -1.0(9) . . . . ?
C4 C5 C6 N1 1.1(9) . . . . ?
